data_1536253
loop_
_publ_author_name
'Dahn, J.R.'
'Way, B.M.'
'Tse, J.S.'
'Fuller, E.'

_publ_section_title
;
 Structures of siloxene and layered polysilane (Si6 H6)
;
_journal_name_full 'Physical Review, Serie 3. B - Condensed Matter (18,1978-)'
_journal_page_first 17872
_journal_page_last 17877
_journal_volume 48
_journal_year 1993
_chemical_formula_sum 'H2 O Si2'
_chemical_name_systematic 'Si2 H2 O'
_space_group_IT_number 143
_symmetry_space_group_name_Hall 'P 3'
_symmetry_space_group_name_H-M 'P 3'
_cell_angle_alpha 90
_cell_angle_beta 90
_cell_angle_gamma 120
_cell_formula_units_Z 1
_cell_length_a 3.83
_cell_length_b 3.83
_cell_length_c 5.9
_cell_volume 74.951
_citation_journal_id_ASTM PRBMDO
_cod_data_source_file Dahn_PRBMDO_1993_1884.cif
_cod_data_source_block H2O1Si2
_cod_original_cell_volume 74.95148
_cod_original_formula_sum 'H2 O1 Si2'
_cod_database_code 1536253

loop_
_symmetry_equiv_pos_as_xyz
x,y,z
-y,x-y,z
-x+y,-x,z

loop_
_atom_site_label
_atom_site_type_symbol
_atom_site_fract_x
_atom_site_fract_y
_atom_site_fract_z
_atom_site_occupancy
_atom_site_U_iso_or_equiv
Si2 Si 0.6667 0.3333 -0.069 1 0.0
O1 O 0.3333 0.6667 0.34 1 0.0
Si1 Si 0.3333 0.6667 0.069 1 0.0
